data_4516234
loop_
_publ_author_name
'Uyanik, Muhammet'
'Kato, Takehiro'
'Sahara, Naoto'
'Katade, Outa'
'Ishihara, Kazuaki'

_publ_section_title
;
 High-Performance Ammonium Hypoiodite/Oxone Catalysis for Enantioselective
 Oxidative Dearomatization of Arenols
;
_journal_name_full 'ACS Catalysis'
_journal_page_first 11619
_journal_paper_doi 10.1021/acscatal.9b04322
_journal_year 2019
_chemical_absolute_configuration 'CHOOSE rm ad rmad syn or unk'
_chemical_formula_moiety 'C22 H24 O6'
_chemical_formula_sum 'C22 H24 O6'
_chemical_formula_weight 384.43
_space_group_crystal_system monoclinic
_space_group_IT_number 4
_space_group_name_Hall 'P 2yb'
_space_group_name_H-M_alt 'P 1 21 1'
_atom_sites_solution_hydrogens geom
_atom_sites_solution_primary direct
_atom_sites_solution_secondary difmap
_cell_angle_alpha 90.0000
_cell_angle_beta 90.437(7)
_cell_angle_gamma 90.0000
_cell_formula_units_Z 2
_cell_length_a 6.7404(17)
_cell_length_b 10.373(3)
_cell_length_c 13.488(4)
_cell_measurement_reflns_used 2924
_cell_measurement_temperature 293
_cell_measurement_theta_max 27.50
_cell_measurement_theta_min 3.40
_cell_volume 943.0(5)
_computing_cell_refinement 'CrystalClear-SM Expert 2.1 b29'
_computing_data_collection 'CrystalClear-SM Expert 2.1 b29 (Rigaku, 2013)'
_computing_data_reduction 'CrystalClear-SM Expert 2.1 b29'
_computing_molecular_graphics 'CrystalStructure 4.2.2'
_computing_publication_material 'CrystalStructure 4.2.2 (Rigaku, 2016)'
_computing_structure_refinement 'SHELXL Version 2016/4 (Sheldrick, 2008)'
_computing_structure_solution 'SHELXT Version 2014/5 (Sheldrick, 2014)'
_diffrn_ambient_temperature 293
_diffrn_detector_area_resol_mean 5.814
_diffrn_measured_fraction_theta_full 0.997
_diffrn_measured_fraction_theta_max 0.992
_diffrn_measurement_device_type 'Rigaku XtaLAB P200'
_diffrn_measurement_method \w
_diffrn_radiation_type 'Mo K\a'
_diffrn_radiation_wavelength 0.71075
_diffrn_reflns_av_R_equivalents 0.0322
_diffrn_reflns_Laue_measured_fraction_full 0.997
_diffrn_reflns_Laue_measured_fraction_max 0.992
_diffrn_reflns_limit_h_max 8
_diffrn_reflns_limit_h_min 0
_diffrn_reflns_limit_k_max 13
_diffrn_reflns_limit_k_min -9
_diffrn_reflns_limit_l_max 17
_diffrn_reflns_limit_l_min -17
_diffrn_reflns_number 3354
_diffrn_reflns_point_group_measured_fraction_full 0.814
_diffrn_reflns_point_group_measured_fraction_max 0.773
_diffrn_reflns_theta_full 25.242
_diffrn_reflns_theta_max 27.485
_diffrn_reflns_theta_min 3.021
_diffrn_standards_number 0
_exptl_absorpt_coefficient_mu 0.098
_exptl_absorpt_correction_T_max 0.981
_exptl_absorpt_correction_T_min 0.797
_exptl_absorpt_correction_type multi-scan
_exptl_absorpt_process_details 'REQAB (Rigaku, 1998)'
_exptl_crystal_colour colorless
_exptl_crystal_density_diffrn 1.354
_exptl_crystal_density_method 'not measured'
_exptl_crystal_description prism
_exptl_crystal_F_000 408.00
_exptl_crystal_size_max 0.200
_exptl_crystal_size_mid 0.200
_exptl_crystal_size_min 0.200
_refine_diff_density_max 0.55
_refine_diff_density_min -0.63
_refine_ls_abs_structure_details
;
 Flack x determined using 772 quotients [(I+)-(I-)]/[(I+)+(I-)]
 (Parsons, Flack and Wagner, Acta Cryst. B69 (2013) 249-259).
;
_refine_ls_abs_structure_Flack 0.6(10)
_refine_ls_extinction_method none
_refine_ls_goodness_of_fit_ref 1.070
_refine_ls_hydrogen_treatment constr
_refine_ls_number_parameters 253
_refine_ls_number_reflns 3354
_refine_ls_number_restraints 1
_refine_ls_R_factor_all 0.0807
_refine_ls_R_factor_gt 0.0741
_refine_ls_shift/su_max 0.000
_refine_ls_structure_factor_coef Fsqd
_refine_ls_weighting_details 'w = 1/[\s^2^(Fo^2^)+(0.1440P)^2^+0.1825P] where P=(Fo^2^+2Fc^2^)/3'
_refine_ls_weighting_scheme calc
_refine_ls_wR_factor_gt 0.2100
_refine_ls_wR_factor_ref 0.2201
_reflns_Friedel_coverage 0.478
_reflns_Friedel_fraction_full 0.608
_reflns_Friedel_fraction_max 0.529
_reflns_number_gt 2997
_reflns_number_total 3354
_reflns_threshold_expression F^2^>2.0\s(F^2^)
_cod_data_source_file cs9b04322_si_002.cif
_cod_data_source_block TEST
_cod_database_code 4516234

loop_
_space_group_symop_id
_space_group_symop_operation_xyz
1 +X,+Y,+Z
2 -X,1/2+Y,-Z

loop_
_atom_site_label
_atom_site_type_symbol
_atom_site_fract_x
_atom_site_fract_y
_atom_site_fract_z
_atom_site_U_iso_or_equiv
_atom_site_adp_type
_atom_site_occupancy
_atom_site_site_symmetry_order
_atom_site_calc_flag
_atom_site_refinement_flags_posn
_atom_site_refinement_flags_adp
O1 O 0.4939(4) 0.6906(3) 0.2020(2) 0.0186(7) Uani 1 1 d . .
O2 O 0.3592(5) 0.4414(3) 0.4457(2) 0.0189(7) Uani 1 1 d . .
O3 O 0.7142(5) 0.8443(4) 0.1718(3) 0.0277(9) Uani 1 1 d . .
O4 O 0.2498(5) 0.6661(4) 0.0287(3) 0.0264(8) Uani 1 1 d . .
O5 O 0.0404(5) 0.2873(4) 0.4437(3) 0.0294(9) Uani 1 1 d . .
O6 O 0.5121(7) 0.4239(4) 0.5914(3) 0.0377(11) Uani 1 1 d . .
C7 C 0.5456(7) 0.8153(5) 0.1825(3) 0.0189(9) Uani 1 1 d . .
C8 C 0.0038(6) 0.5664(5) 0.2841(3) 0.0162(9) Uani 1 1 d . .
C9 C 0.3304(6) 0.4535(5) 0.2675(3) 0.0123(8) Uani 1 1 d . .
H9 H 0.469928 0.473683 0.254730 0.015 Uiso 1 1 calc R U
C10 C 0.2260(6) 0.5827(4) 0.2895(3) 0.0129(8) Uani 1 1 d . .
H10 H 0.267213 0.616671 0.354239 0.015 Uiso 1 1 calc R U
C11 C 0.2132(6) 0.6158(5) 0.1080(3) 0.0148(8) Uani 1 1 d . .
C12 C 0.0710(7) 0.2230(5) 0.2755(4) 0.0212(10) Uani 1 1 d . .
C13 C 0.1318(7) 0.2922(4) 0.3665(3) 0.0174(9) Uani 1 1 d . .
C14 C 0.2801(6) 0.6762(5) 0.2063(3) 0.0151(9) Uani 1 1 d . .
C15 C 0.4970(7) 0.2645(5) 0.3604(4) 0.0199(9) Uani 1 1 d . .
H15A H 0.454703 0.182783 0.332300 0.024 Uiso 1 1 calc R U
H15B H 0.611485 0.295501 0.324367 0.024 Uiso 1 1 calc R U
C16 C 0.3275(6) 0.3638(4) 0.3579(3) 0.0158(9) Uani 1 1 d . .
C17 C 0.1997(6) 0.8128(4) 0.2206(3) 0.0163(9) Uani 1 1 d . .
H17A H 0.076427 0.824956 0.184227 0.020 Uiso 1 1 calc R U
H17B H 0.177440 0.831010 0.290188 0.020 Uiso 1 1 calc R U
C18 C 0.0962(6) 0.4920(4) 0.1208(3) 0.0150(9) Uani 1 1 d . .
C19 C -0.0605(6) 0.5230(5) 0.1971(3) 0.0165(9) Uani 1 1 d . .
H19 H -0.195008 0.512139 0.183651 0.020 Uiso 1 1 calc R U
C20 C 0.1290(7) 0.2687(5) 0.1878(3) 0.0189(9) Uani 1 1 d . .
H20 H 0.094196 0.220409 0.132231 0.023 Uiso 1 1 calc R U
C21 C 0.2447(6) 0.3902(5) 0.1696(3) 0.0151(9) Uani 1 1 d . .
C22 C 0.3627(6) 0.8979(5) 0.1794(3) 0.0177(9) Uani 1 1 d . .
H22A H 0.331897 0.923969 0.111960 0.021 Uiso 1 1 calc R U
H22B H 0.380231 0.974425 0.219843 0.021 Uiso 1 1 calc R U
C23 C 0.4760(7) 0.3773(5) 0.5129(3) 0.0223(10) Uani 1 1 d . .
C24 C 0.4153(7) 0.3588(6) 0.0984(3) 0.0231(10) Uani 1 1 d . .
H24A H 0.490743 0.435579 0.085978 0.028 Uiso 1 1 calc R U
H24B H 0.499811 0.294630 0.127704 0.028 Uiso 1 1 calc R U
H24C H 0.361669 0.326804 0.037004 0.028 Uiso 1 1 calc R U
C25 C -0.0512(8) 0.1022(5) 0.2880(5) 0.0302(12) Uani 1 1 d . .
H25A H -0.075276 0.087918 0.357195 0.036 Uiso 1 1 calc R U
H25B H -0.175460 0.111965 0.253564 0.036 Uiso 1 1 calc R U
H25C H 0.019439 0.029979 0.261208 0.036 Uiso 1 1 calc R U
C26 C 0.0033(7) 0.4494(5) 0.0221(3) 0.0229(10) Uani 1 1 d . .
H26A H 0.106487 0.430564 -0.024391 0.027 Uiso 1 1 calc R U
H26B H -0.075591 0.373600 0.032454 0.027 Uiso 1 1 calc R U
H26C H -0.079071 0.517276 -0.003570 0.027 Uiso 1 1 calc R U
C27 C -0.1230(7) 0.6035(6) 0.3701(4) 0.0219(10) Uani 1 1 d . .
H27A H -0.040079 0.631700 0.424034 0.026 Uiso 1 1 calc R U
H27B H -0.210578 0.672128 0.350702 0.026 Uiso 1 1 calc R U
H27C H -0.199716 0.530374 0.390676 0.026 Uiso 1 1 calc R U
C28 C 0.5432(7) 0.2514(5) 0.4705(4) 0.0222(10) Uani 1 1 d . .
H28A H 0.470797 0.179970 0.499332 0.027 Uiso 1 1 calc R U
H28B H 0.684049 0.238492 0.481885 0.027 Uiso 1 1 calc R U

loop_
_atom_site_aniso_label
_atom_site_aniso_U_11
_atom_site_aniso_U_22
_atom_site_aniso_U_33
_atom_site_aniso_U_23
_atom_site_aniso_U_13
_atom_site_aniso_U_12
O1 0.0093(14) 0.0177(17) 0.0289(16) 0.0042(14) 0.0017(12) -0.0009(13)
O2 0.0185(15) 0.0184(17) 0.0198(15) 0.0013(13) 0.0000(11) 0.0017(14)
O3 0.0126(16) 0.030(2) 0.040(2) 0.0092(17) -0.0008(14) -0.0049(14)
O4 0.033(2) 0.024(2) 0.0220(16) 0.0022(14) 0.0060(13) -0.0034(15)
O5 0.0243(18) 0.033(2) 0.0305(18) 0.0104(16) 0.0065(14) -0.0018(16)
O6 0.049(3) 0.039(3) 0.0244(18) -0.0011(16) -0.0046(16) 0.007(2)
C7 0.017(2) 0.017(2) 0.023(2) 0.0026(17) 0.0015(16) -0.0029(18)
C8 0.012(2) 0.013(2) 0.023(2) -0.0003(17) 0.0024(15) 0.0010(16)
C9 0.0083(17) 0.014(2) 0.0147(17) -0.0018(15) 0.0040(13) 0.0005(16)
C10 0.0108(18) 0.014(2) 0.0142(17) -0.0009(15) 0.0029(14) 0.0014(16)
C11 0.0089(18) 0.017(2) 0.0189(19) 0.0003(17) 0.0049(14) 0.0018(16)
C12 0.0096(19) 0.016(2) 0.038(3) -0.0008(19) 0.0046(17) 0.0000(17)
C13 0.017(2) 0.010(2) 0.026(2) 0.0028(17) 0.0052(16) 0.0019(17)
C14 0.0093(19) 0.015(2) 0.021(2) 0.0018(17) 0.0036(15) 0.0022(17)
C15 0.014(2) 0.015(2) 0.031(2) 0.0003(19) 0.0016(17) 0.0044(18)
C16 0.0146(19) 0.012(2) 0.0209(19) -0.0018(17) 0.0043(15) 0.0012(17)
C17 0.012(2) 0.010(2) 0.027(2) -0.0024(17) 0.0009(16) 0.0009(16)
C18 0.0124(19) 0.014(2) 0.018(2) -0.0032(16) -0.0020(15) -0.0017(16)
C19 0.0092(18) 0.016(2) 0.024(2) -0.0011(17) 0.0039(15) -0.0002(17)
C20 0.015(2) 0.014(2) 0.028(2) -0.0052(18) 0.0002(17) -0.0002(17)
C21 0.0087(18) 0.017(2) 0.0196(18) -0.0037(16) 0.0029(14) -0.0001(16)
C22 0.012(2) 0.015(2) 0.026(2) 0.0052(18) -0.0024(15) -0.0005(17)
C23 0.021(2) 0.023(3) 0.023(2) 0.0072(19) 0.0006(17) 0.001(2)
C24 0.014(2) 0.031(3) 0.024(2) -0.007(2) 0.0055(16) 0.005(2)
C25 0.021(2) 0.017(3) 0.053(3) 0.000(2) 0.012(2) -0.003(2)
C26 0.020(2) 0.026(3) 0.023(2) -0.007(2) -0.0046(17) -0.002(2)
C27 0.014(2) 0.025(2) 0.027(2) -0.002(2) 0.0073(16) 0.0020(19)
C28 0.019(2) 0.020(2) 0.028(2) 0.008(2) 0.0033(17) 0.0035(19)

loop_
_atom_type_symbol
_atom_type_description
_atom_type_scat_dispersion_real
_atom_type_scat_dispersion_imag
_atom_type_scat_source
C C 0.0033 0.0016
;
International Tables for Crystallography
(Vol. C, Tables 4.2.6.8 and 6.1.1.4)
;
H H 0.0000 0.0000
;
International Tables for Crystallography
(Vol. C, Table 6.1.1.4)
;
O O 0.0106 0.0060
;
International Tables for Crystallography
(Vol. C, Tables 4.2.6.8 and 6.1.1.4)
;

loop_
_geom_angle_atom_site_label_1
_geom_angle_atom_site_label_2
_geom_angle_atom_site_label_3
_geom_angle
C7 O1 C14 111.1(4)
C23 O2 C16 110.6(4)
O3 C7 O1 120.6(5)
O3 C7 C22 129.8(5)
O1 C7 C22 109.6(4)
C19 C8 C27 126.0(4)
C19 C8 C10 113.5(4)
C27 C8 C10 120.4(4)
C16 C9 C10 111.4(3)
C16 C9 C21 113.9(4)
C10 C9 C21 110.9(3)
C16 C9 H9 106.7
C10 C9 H9 106.7
C21 C9 H9 106.7
C8 C10 C14 106.1(3)
C8 C10 C9 110.3(4)
C14 C10 C9 107.4(3)
C8 C10 H10 111.0
C14 C10 H10 111.0
C9 C10 H10 111.0
O4 C11 C18 124.9(4)
O4 C11 C14 121.7(4)
C18 C11 C14 113.4(3)
C20 C12 C13 118.8(4)
C20 C12 C25 123.9(5)
C13 C12 C25 117.3(5)
O5 C13 C12 123.5(4)
O5 C13 C16 122.2(4)
C12 C13 C16 114.1(4)
O1 C14 C10 109.7(3)
O1 C14 C17 105.2(4)
C10 C14 C17 114.2(3)
O1 C14 C11 107.0(3)
C10 C14 C11 107.8(4)
C17 C14 C11 112.7(4)
C28 C15 C16 103.1(4)
C28 C15 H15A 111.1
C16 C15 H15A 111.1
C28 C15 H15B 111.1
C16 C15 H15B 111.1
H15A C15 H15B 109.1
O2 C16 C13 109.4(3)
O2 C16 C9 108.1(3)
C13 C16 C9 112.0(3)
O2 C16 C15 104.5(3)
C13 C16 C15 108.4(4)
C9 C16 C15 114.2(3)
C22 C17 C14 103.6(4)
C22 C17 H17A 111.0
C14 C17 H17A 111.0
C22 C17 H17B 111.0
C14 C17 H17B 111.0
H17A C17 H17B 109.0
C19 C18 C11 105.3(4)
C19 C18 C26 111.7(4)
C11 C18 C26 110.8(4)
C19 C18 C21 107.4(3)
C11 C18 C21 106.4(3)
C26 C18 C21 114.8(4)
C8 C19 C18 116.7(4)
C8 C19 H19 121.7
C18 C19 H19 121.7
C12 C20 C21 126.7(4)
C12 C20 H20 116.6
C21 C20 H20 116.6
C20 C21 C24 108.4(4)
C20 C21 C9 113.5(3)
C24 C21 C9 109.8(3)
C20 C21 C18 107.3(3)
C24 C21 C18 110.6(4)
C9 C21 C18 107.1(3)
C7 C22 C17 104.8(4)
C7 C22 H22A 110.8
C17 C22 H22A 110.8
C7 C22 H22B 110.8
C17 C22 H22B 110.8
H22A C22 H22B 108.9
O6 C23 O2 120.4(5)
O6 C23 C28 129.4(4)
O2 C23 C28 110.2(4)
C21 C24 H24A 109.5
C21 C24 H24B 109.5
H24A C24 H24B 109.5
C21 C24 H24C 109.5
H24A C24 H24C 109.5
H24B C24 H24C 109.5
C12 C25 H25A 109.5
C12 C25 H25B 109.5
H25A C25 H25B 109.5
C12 C25 H25C 109.5
H25A C25 H25C 109.5
H25B C25 H25C 109.5
C18 C26 H26A 109.5
C18 C26 H26B 109.5
H26A C26 H26B 109.5
C18 C26 H26C 109.5
H26A C26 H26C 109.5
H26B C26 H26C 109.5
C8 C27 H27A 109.5
C8 C27 H27B 109.5
H27A C27 H27B 109.5
C8 C27 H27C 109.5
H27A C27 H27C 109.5
H27B C27 H27C 109.5
C23 C28 C15 103.6(4)
C23 C28 H28A 111.0
C15 C28 H28A 111.0
C23 C28 H28B 111.0
C15 C28 H28B 111.0
H28A C28 H28B 109.0

loop_
_geom_bond_atom_site_label_1
_geom_bond_atom_site_label_2
_geom_bond_distance
O1 C7 1.366(6)
O1 C14 1.451(5)
O2 C23 1.368(6)
O2 C16 1.448(5)
O3 C7 1.185(6)
O4 C11 1.217(6)
O5 C13 1.215(6)
O6 C23 1.187(6)
C7 C22 1.501(6)
C8 C19 1.326(6)
C8 C27 1.496(6)
C8 C10 1.509(6)
C9 C16 1.534(6)
C9 C10 1.543(6)
C9 C21 1.580(5)
C9 H9 0.9800
C10 C14 1.529(6)
C10 H10 0.9800
C11 C18 1.517(6)
C11 C14 1.532(6)
C12 C20 1.336(7)
C12 C13 1.478(7)
C12 C25 1.509(7)
C13 C16 1.519(6)
C14 C17 1.530(6)
C15 C28 1.522(7)
C15 C16 1.538(6)
C15 H15A 0.9700
C15 H15B 0.9700
C17 C22 1.518(6)
C17 H17A 0.9700
C17 H17B 0.9700
C18 C19 1.515(6)
C18 C26 1.531(5)
C18 C21 1.594(6)
C19 H19 0.9300
C20 C21 1.503(7)
C20 H20 0.9300
C21 C24 1.539(6)
C22 H22A 0.9700
C22 H22B 0.9700
C23 C28 1.497(7)
C24 H24A 0.9600
C24 H24B 0.9600
C24 H24C 0.9600
C25 H25A 0.9600
C25 H25B 0.9600
C25 H25C 0.9600
C26 H26A 0.9600
C26 H26B 0.9600
C26 H26C 0.9600
C27 H27A 0.9600
C27 H27B 0.9600
C27 H27C 0.9600
C28 H28A 0.9700
C28 H28B 0.9700

loop_
_geom_torsion_atom_site_label_1
_geom_torsion_atom_site_label_2
_geom_torsion_atom_site_label_3
_geom_torsion_atom_site_label_4
_geom_torsion
C14 O1 C7 O3 -176.6(4)
C14 O1 C7 C22 4.1(5)
C19 C8 C10 C14 58.1(5)
C27 C8 C10 C14 -119.3(4)
C19 C8 C10 C9 -57.9(5)
C27 C8 C10 C9 124.7(4)
C16 C9 C10 C8 -78.4(4)
C21 C9 C10 C8 49.6(4)
C16 C9 C10 C14 166.4(3)
C21 C9 C10 C14 -65.6(4)
C20 C12 C13 O5 154.9(5)
C25 C12 C13 O5 -26.2(7)
C20 C12 C13 C16 -29.0(6)
C25 C12 C13 C16 149.9(4)
C7 O1 C14 C10 -141.1(4)
C7 O1 C14 C17 -17.8(5)
C7 O1 C14 C11 102.3(4)
C8 C10 C14 O1 -176.2(4)
C9 C10 C14 O1 -58.2(4)
C8 C10 C14 C17 66.0(4)
C9 C10 C14 C17 -176.0(3)
C8 C10 C14 C11 -60.0(4)
C9 C10 C14 C11 58.0(4)
O4 C11 C14 O1 -57.1(5)
C18 C11 C14 O1 124.2(4)
O4 C11 C14 C10 -175.1(4)
C18 C11 C14 C10 6.2(5)
O4 C11 C14 C17 58.1(5)
C18 C11 C14 C17 -120.6(4)
C23 O2 C16 C13 95.8(4)
C23 O2 C16 C9 -142.0(4)
C23 O2 C16 C15 -20.1(5)
O5 C13 C16 O2 -11.4(6)
C12 C13 C16 O2 172.4(4)
O5 C13 C16 C9 -131.2(5)
C12 C13 C16 C9 52.6(5)
O5 C13 C16 C15 102.0(5)
C12 C13 C16 C15 -74.2(5)
C10 C9 C16 O2 -38.8(4)
C21 C9 C16 O2 -165.2(3)
C10 C9 C16 C13 81.7(4)
C21 C9 C16 C13 -44.7(5)
C10 C9 C16 C15 -154.6(3)
C21 C9 C16 C15 79.0(4)
C28 C15 C16 O2 27.8(5)
C28 C15 C16 C13 -88.8(4)
C28 C15 C16 C9 145.6(4)
O1 C14 C17 C22 23.8(4)
C10 C14 C17 C22 144.1(4)
C11 C14 C17 C22 -92.5(4)
O4 C11 C18 C19 -129.5(5)
C14 C11 C18 C19 49.2(4)
O4 C11 C18 C26 -8.6(6)
C14 C11 C18 C26 170.1(4)
O4 C11 C18 C21 116.8(5)
C14 C11 C18 C21 -64.5(4)
C27 C8 C19 C18 179.8(5)
C10 C8 C19 C18 2.5(6)
C11 C18 C19 C8 -56.9(5)
C26 C18 C19 C8 -177.1(4)
C21 C18 C19 C8 56.2(5)
C13 C12 C20 C21 -3.3(7)
C25 C12 C20 C21 177.9(4)
C12 C20 C21 C24 132.5(5)
C12 C20 C21 C9 10.2(6)
C12 C20 C21 C18 -108.0(5)
C16 C9 C21 C20 15.0(5)
C10 C9 C21 C20 -111.7(4)
C16 C9 C21 C24 -106.5(4)
C10 C9 C21 C24 126.8(4)
C16 C9 C21 C18 133.3(4)
C10 C9 C21 C18 6.6(4)
C19 C18 C21 C20 64.9(4)
C11 C18 C21 C20 177.1(3)
C26 C18 C21 C20 -60.0(5)
C19 C18 C21 C24 -177.0(4)
C11 C18 C21 C24 -64.7(4)
C26 C18 C21 C24 58.2(5)
C19 C18 C21 C9 -57.4(4)
C11 C18 C21 C9 54.9(4)
C26 C18 C21 C9 177.8(4)
O3 C7 C22 C17 -167.8(5)
O1 C7 C22 C17 11.5(5)
C14 C17 C22 C7 -21.3(4)
C16 O2 C23 O6 -177.1(5)
C16 O2 C23 C28 3.7(5)
O6 C23 C28 C15 -164.7(6)
O2 C23 C28 C15 14.4(5)
C16 C15 C28 C23 -25.3(5)
